data_2235619
loop_
_publ_author_name
'Ahmad, Shakeel'
'Jabbar, Abdul'
'Hussain, Muhammad Tahir'
'Tahir, M. Nawaz'

_publ_section_title
;
 2-(4-Bromophenyl)acetohydrazide
;
_journal_coeditor_code SU2429
_journal_issue 7
_journal_name_full 'Acta Crystallographica Section E'
_journal_page_first o2269
_journal_paper_doi 10.1107/S1600536812027006
_journal_volume 68
_journal_year 2012
_chemical_formula_iupac 'C8 H9 Br N2 O'
_chemical_formula_moiety 'C8 H9 Br N2 O'
_chemical_formula_sum 'C8 H9 Br N2 O'
_chemical_formula_weight 229.07
_chemical_name_systematic
;
2-(4-Bromophenyl)acetohydrazide
;
_space_group_IT_number 4
_symmetry_cell_setting monoclinic
_symmetry_space_group_name_Hall 'P 2yb'
_symmetry_space_group_name_H-M 'P 1 21 1'
_atom_sites_solution_hydrogens geom
_atom_sites_solution_primary direct
_atom_sites_solution_secondary difmap
_audit_creation_method SHELXL-97
_cell_angle_alpha 90
_cell_angle_beta 98.003(2)
_cell_angle_gamma 90
_cell_formula_units_Z 2
_cell_length_a 6.0798(2)
_cell_length_b 4.85650(10)
_cell_length_c 15.1126(5)
_cell_measurement_reflns_used 1677
_cell_measurement_temperature 296(2)
_cell_measurement_theta_max 28.30
_cell_measurement_theta_min 2.72
_cell_volume 441.88(2)
_computing_cell_refinement 'SAINT (Bruker, 2009)'
_computing_data_collection 'APEX2 (Bruker, 2009)'
_computing_data_reduction 'SAINT (Bruker, 2009)'
_computing_molecular_graphics 'ORTEP-3 for Windows (Farrugia, 1997) and PLATON (Spek, 2009)'
_computing_publication_material
;
WinGX (Farrugia, 1999) and PLATON (Spek, 2009)
;
_computing_structure_refinement 'SHELXL97 (Sheldrick, 2008)'
_computing_structure_solution 'SHELXS97 (Sheldrick, 2008)'
_diffrn_ambient_temperature 296(2)
_diffrn_detector_area_resol_mean 7.50
_diffrn_measured_fraction_theta_full 0.998
_diffrn_measured_fraction_theta_max 0.998
_diffrn_measurement_device_type 'Bruker Kappa APEXII CCD'
_diffrn_measurement_method \w
_diffrn_radiation_monochromator graphite
_diffrn_radiation_source 'fine-focus sealed tube'
_diffrn_radiation_type MoK\a
_diffrn_radiation_wavelength 0.71073
_diffrn_reflns_av_R_equivalents 0.0233
_diffrn_reflns_av_sigmaI/netI 0.0387
_diffrn_reflns_limit_h_max 8
_diffrn_reflns_limit_h_min -8
_diffrn_reflns_limit_k_max 4
_diffrn_reflns_limit_k_min -6
_diffrn_reflns_limit_l_max 20
_diffrn_reflns_limit_l_min -20
_diffrn_reflns_number 4331
_diffrn_reflns_theta_full 28.30
_diffrn_reflns_theta_max 28.30
_diffrn_reflns_theta_min 2.72
_diffrn_standards_number 0
_exptl_absorpt_coefficient_mu 4.603
_exptl_absorpt_correction_T_max 0.366
_exptl_absorpt_correction_T_min 0.298
_exptl_absorpt_correction_type multi-scan
_exptl_absorpt_process_details '(SADABS; Bruker, 2009)'
_exptl_crystal_colour colourless
_exptl_crystal_density_diffrn 1.722
_exptl_crystal_density_method 'not measured'
_exptl_crystal_description rod
_exptl_crystal_F_000 228
_exptl_crystal_size_max 0.36
_exptl_crystal_size_mid 0.23
_exptl_crystal_size_min 0.22
_refine_diff_density_max 0.443
_refine_diff_density_min -0.473
_refine_ls_abs_structure_details 'Flack (1983), 583 Friedel pairs'
_refine_ls_abs_structure_Flack 0.007(11)
_refine_ls_goodness_of_fit_ref 1.059
_refine_ls_hydrogen_treatment mixed
_refine_ls_matrix_type full
_refine_ls_number_parameters 115
_refine_ls_number_reflns 1814
_refine_ls_number_restraints 1
_refine_ls_restrained_S_all 1.058
_refine_ls_R_factor_all 0.0264
_refine_ls_R_factor_gt 0.0233
_refine_ls_shift/su_max 0.000
_refine_ls_shift/su_mean 0.000
_refine_ls_structure_factor_coef Fsqd
_refine_ls_weighting_details 'calc w=1/[\s^2^(Fo^2^)+(0.0240P)^2^] where P=(Fo^2^+2Fc^2^)/3'
_refine_ls_weighting_scheme calc
_refine_ls_wR_factor_gt 0.0575
_refine_ls_wR_factor_ref 0.0585
_reflns_number_gt 1677
_reflns_number_total 1814
_reflns_threshold_expression I>2\s(I)
_cod_data_source_file su2429.cif
_cod_data_source_block I
_cod_original_sg_symbol_H-M 'P 21'
_cod_database_code 2235619
_cod_database_fobs_code 2235619

loop_
_symmetry_equiv_pos_site_id
_symmetry_equiv_pos_as_xyz
1 x,y,z
2 -x,1/2+y,-z

loop_
_atom_site_aniso_label
_atom_site_aniso_U_11
_atom_site_aniso_U_22
_atom_site_aniso_U_33
_atom_site_aniso_U_12
_atom_site_aniso_U_13
_atom_site_aniso_U_23
Br1 0.0503(2) 0.0403(2) 0.04330(10) 0.0101(2) 0.01840(10) -0.0001(2)
O1 0.0663(11) 0.0214(11) 0.0547(10) 0.0035(12) 0.0269(9) 0.0049(11)
N1 0.0533(14) 0.0226(11) 0.0367(11) 0.0007(9) 0.0184(10) 0.0019(8)
N2 0.0511(16) 0.0378(14) 0.0407(14) 0.0000(12) 0.0193(12) -0.0020(11)
C1 0.0367(13) 0.0284(14) 0.0315(12) 0.0012(10) 0.0123(10) 0.0007(10)
C2 0.0393(14) 0.0426(17) 0.0356(13) 0.0034(12) 0.0021(12) -0.0016(12)
C3 0.0373(11) 0.0407(16) 0.0442(12) 0.0084(16) 0.0063(10) 0.0062(17)
C4 0.0523(16) 0.0247(13) 0.0352(13) 0.0029(11) 0.0185(12) 0.0034(10)
C5 0.0488(14) 0.044(3) 0.0321(11) -0.0038(14) 0.0061(11) -0.0051(12)
C6 0.0344(14) 0.0440(16) 0.0355(13) 0.0028(12) 0.0040(12) 0.0009(12)
C7 0.077(2) 0.0298(16) 0.0479(17) 0.0083(15) 0.0319(16) 0.0057(13)
C8 0.0312(12) 0.0221(13) 0.0338(12) 0.0001(10) 0.0064(10) -0.0008(9)

loop_
_atom_site_type_symbol
_atom_site_label
_atom_site_fract_x
_atom_site_fract_y
_atom_site_fract_z
_atom_site_U_iso_or_equiv
_atom_site_thermal_displace_type
_atom_site_occupancy
_atom_site_disorder_group
Br Br1 0.42290(4) 0.23371(7) 0.079620(10) 0.04350(10) Uani 1.000 -16
O O1 -0.1520(3) 0.7065(5) 0.38909(13) 0.0457(6) Uani 1.000 -16
N N1 -0.2370(4) 1.1385(4) 0.42196(15) 0.0364(7) Uani 1.000 -16
N N2 -0.3296(5) 1.0741(6) 0.49999(17) 0.0420(8) Uani 1.000 -16
C C1 0.2739(4) 0.4860(5) 0.14603(16) 0.0315(8) Uani 1.000 -16
C C2 0.0587(5) 0.5632(6) 0.11262(19) 0.0395(9) Uani 1.000 -16
C C3 -0.0499(4) 0.7519(8) 0.16041(16) 0.0407(8) Uani 1.000 -16
C C4 0.0518(5) 0.8638(5) 0.23979(17) 0.0362(8) Uani 1.000 -16
C C5 0.2669(5) 0.7798(7) 0.27159(17) 0.0416(12) Uani 1.000 -16
C C6 0.3788(5) 0.5900(6) 0.22578(17) 0.0381(8) Uani 1.000 -16
C C7 -0.0693(6) 1.0694(6) 0.2896(2) 0.0494(10) Uani 1.000 -16
C C8 -0.1528(4) 0.9529(5) 0.37211(16) 0.0289(7) Uani 1.000 -16
H H1 -0.23523 1.30826 0.40587 0.0437 Uiso 1.000 -16
H H2 -0.01156 0.49007 0.05918 0.0474 Uiso 1.000 -16
H H2A -0.416(5) 0.940(8) 0.491(2) 0.0503 Uiso 1.000 -16
H H2B -0.230(6) 1.040(8) 0.531(2) 0.0503 Uiso 1.000 -16
H H3 -0.19442 0.80410 0.13848 0.0488 Uiso 1.000 -16
H H5 0.33752 0.85271 0.32499 0.0500 Uiso 1.000 -16
H H6 0.52191 0.53407 0.24842 0.0457 Uiso 1.000 -16
H H7A -0.19487 1.14063 0.24952 0.0591 Uiso 1.000 -16
H H7B 0.02941 1.22250 0.30749 0.0591 Uiso 1.000 -16

loop_
_atom_type_symbol
_atom_type_description
_atom_type_scat_dispersion_real
_atom_type_scat_dispersion_imag
_atom_type_scat_source
C C 0.0033 0.0016 ' International Tables Vol C Tables 4.2.6.8 and 6.1.1.4'
H H 0.0000 0.0000 ' International Tables Vol C Tables 4.2.6.8 and 6.1.1.4'
Br Br -0.2901 2.4595 ' International Tables Vol C Tables 4.2.6.8 and 6.1.1.4'
N N 0.0061 0.0033 ' International Tables Vol C Tables 4.2.6.8 and 6.1.1.4'
O O 0.0106 0.0060 ' International Tables Vol C Tables 4.2.6.8 and 6.1.1.4'

loop_
_geom_angle_atom_site_label_1
_geom_angle_atom_site_label_2
_geom_angle_atom_site_label_3
_geom_angle
_geom_angle_publ_flag
N2 N1 C8 123.8(2) no
C8 N1 H1 118.00 no
N2 N1 H1 118.00 no
N1 N2 H2B 101(3) no
H2A N2 H2B 112(4) no
N1 N2 H2A 111(2) no
Br1 C1 C2 118.61(19) no
Br1 C1 C6 120.2(2) no
C2 C1 C6 121.2(2) no
C1 C2 C3 118.8(2) no
C2 C3 C4 121.5(3) no
C3 C4 C7 120.3(3) no
C3 C4 C5 118.1(3) no
C5 C4 C7 121.6(3) no
C4 C5 C6 121.7(3) no
C1 C6 C5 118.7(3) no
C4 C7 C8 114.0(2) no
O1 C8 C7 123.0(2) no
N1 C8 C7 114.4(2) no
O1 C8 N1 122.5(2) no
C1 C2 H2 121.00 no
C3 C2 H2 121.00 no
C2 C3 H3 119.00 no
C4 C3 H3 119.00 no
C4 C5 H5 119.00 no
C6 C5 H5 119.00 no
C1 C6 H6 121.00 no
C5 C6 H6 121.00 no
C4 C7 H7A 109.00 no
C4 C7 H7B 109.00 no
C8 C7 H7A 109.00 no
C8 C7 H7B 109.00 no
H7A C7 H7B 108.00 no

loop_
_geom_bond_atom_site_label_1
_geom_bond_atom_site_label_2
_geom_bond_distance
_geom_bond_publ_flag
Br1 C1 1.893(2) no
O1 C8 1.224(3) no
N1 N2 1.411(4) no
N1 C8 1.323(3) no
N1 H1 0.8600 no
N2 H2B 0.73(3) no
N2 H2A 0.84(4) no
C1 C2 1.387(4) no
C1 C6 1.379(4) no
C2 C3 1.389(4) no
C3 C4 1.382(4) no
C4 C5 1.390(4) no
C4 C7 1.503(4) no
C5 C6 1.387(4) no
C7 C8 1.520(4) no
C2 H2 0.9300 no
C3 H3 0.9300 no
C5 H5 0.9300 no
C6 H6 0.9300 no
C7 H7A 0.9700 no
C7 H7B 0.9700 no

loop_
_geom_hbond_atom_site_label_D
_geom_hbond_atom_site_label_H
_geom_hbond_atom_site_label_A
_geom_hbond_site_symmetry_A
_geom_hbond_distance_DH
_geom_hbond_distance_HA
_geom_hbond_distance_DA
_geom_hbond_angle_DHA
_geom_hbond_publ_flag
N1 H1 O1 1_565 0.86 2.02 2.863(3) 165 yes
N2 H2A N2 2_446 0.84(4) 2.37(4) 3.192(4) 167(3) yes
N2 H2B O1 2_556 0.73(3) 2.59(4) 3.230(3) 147(4) yes

loop_
_geom_torsion_atom_site_label_1
_geom_torsion_atom_site_label_2
_geom_torsion_atom_site_label_3
_geom_torsion_atom_site_label_4
_geom_torsion
_geom_torsion_publ_flag
N2 N1 C8 O1 1.3(4) no
N2 N1 C8 C7 178.1(3) no
Br1 C1 C2 C3 -178.9(2) no
C6 C1 C2 C3 1.0(4) no
Br1 C1 C6 C5 178.4(2) no
C2 C1 C6 C5 -1.5(4) no
C1 C2 C3 C4 0.2(5) no
C2 C3 C4 C5 -0.7(4) no
C2 C3 C4 C7 179.5(3) no
C3 C4 C5 C6 0.1(4) no
C7 C4 C5 C6 179.9(3) no
C3 C4 C7 C8 104.7(3) no
C5 C4 C7 C8 -75.1(4) no
C4 C5 C6 C1 1.0(4) no
C4 C7 C8 O1 -10.6(4) no
C4 C7 C8 N1 172.7(2) no

loop_
_cod_related_entry_id
_cod_related_entry_database
_cod_related_entry_code
1 ChemSpider 24915
